data_4067440
loop_
_publ_author_name
'Luo, Ding'
'Li, Yongxin'
'Pullarkat, Sumod A.'
'Cockle, Kirsty E.'
'Leung, Pak-Hing'

_publ_section_title
;
 Syntheses of Bimetallic Zwitterionic Complexes Containing Stereogenic
 Bifunctionalized Phosphine through Stepwise Insertion and Hydration
 Reactions
;
_journal_issue 4
_journal_name_full Organometallics
_journal_page_first 893
_journal_paper_doi 10.1021/om900958p
_journal_volume 29
_journal_year 2010
_chemical_formula_moiety 'C27 H30 Cl2 N O P Pd Ru'
_chemical_formula_sum 'C27 H30 Cl2 N O P Pd Ru'
_chemical_formula_weight 693.86
_chemical_name_systematic
;

 ?

;
_space_group_IT_number 14
_symmetry_cell_setting monoclinic
_symmetry_space_group_name_Hall '-P 2yn'
_symmetry_space_group_name_H-M 'P 1 21/n 1'
_atom_sites_solution_hydrogens geom
_atom_sites_solution_primary direct
_atom_sites_solution_secondary difmap
_audit_creation_method SHELXL-97
_cell_angle_alpha 90.00
_cell_angle_beta 105.924(2)
_cell_angle_gamma 90.00
_cell_formula_units_Z 4
_cell_length_a 13.8455(6)
_cell_length_b 9.4914(4)
_cell_length_c 21.3557(8)
_cell_measurement_reflns_used 7179
_cell_measurement_temperature 173(2)
_cell_measurement_theta_max 30.47
_cell_measurement_theta_min 2.36
_cell_volume 2698.73(19)
_computing_cell_refinement 'Bruker SMART'
_computing_data_collection 'Bruker SMART'
_computing_data_reduction 'Bruker SAINT'
_computing_molecular_graphics 'Bruker SHELXTL'
_computing_publication_material 'Bruker SHELXTL'
_computing_structure_refinement 'SHELXL-97 (Sheldrick, 1997)'
_computing_structure_solution 'SHELXS-97 (Sheldrick, 1990)'
_diffrn_ambient_temperature 173(2)
_diffrn_measured_fraction_theta_full 0.983
_diffrn_measured_fraction_theta_max 0.983
_diffrn_measurement_device_type 'CCD area detector'
_diffrn_measurement_method 'phi and omega scans'
_diffrn_radiation_monochromator graphite
_diffrn_radiation_source 'fine-focus sealed tube'
_diffrn_radiation_type MoK\a
_diffrn_radiation_wavelength 0.71073
_diffrn_reflns_av_R_equivalents 0.0318
_diffrn_reflns_av_sigmaI/netI 0.0285
_diffrn_reflns_limit_h_max 18
_diffrn_reflns_limit_h_min -18
_diffrn_reflns_limit_k_max 12
_diffrn_reflns_limit_k_min -12
_diffrn_reflns_limit_l_max 28
_diffrn_reflns_limit_l_min -28
_diffrn_reflns_number 28700
_diffrn_reflns_theta_full 28.50
_diffrn_reflns_theta_max 28.50
_diffrn_reflns_theta_min 1.98
_exptl_absorpt_coefficient_mu 1.504
_exptl_absorpt_correction_T_max 0.9152
_exptl_absorpt_correction_T_min 0.7530
_exptl_absorpt_correction_type multi-scan
_exptl_absorpt_process_details sadabs
_exptl_crystal_colour yellow
_exptl_crystal_density_diffrn 1.708
_exptl_crystal_density_method 'not measured'
_exptl_crystal_description plate
_exptl_crystal_F_000 1384
_exptl_crystal_size_max 0.20
_exptl_crystal_size_mid 0.20
_exptl_crystal_size_min 0.06
_refine_diff_density_max 0.888
_refine_diff_density_min -1.291
_refine_diff_density_rms 0.130
_refine_ls_extinction_method none
_refine_ls_goodness_of_fit_ref 1.126
_refine_ls_hydrogen_treatment constr
_refine_ls_matrix_type full
_refine_ls_number_parameters 311
_refine_ls_number_reflns 6733
_refine_ls_number_restraints 36
_refine_ls_restrained_S_all 1.123
_refine_ls_R_factor_all 0.0340
_refine_ls_R_factor_gt 0.0278
_refine_ls_shift/su_max 0.002
_refine_ls_shift/su_mean 0.000
_refine_ls_structure_factor_coef Fsqd
_refine_ls_weighting_details 'calc w=1/[\s^2^(Fo^2^)+(0.0138P)^2^+9.0582P] where P=(Fo^2^+2Fc^2^)/3'
_refine_ls_weighting_scheme calc
_refine_ls_wR_factor_gt 0.0695
_refine_ls_wR_factor_ref 0.0779
_reflns_number_gt 5932
_reflns_number_total 6733
_reflns_threshold_expression >2sigma(I)
_cod_data_source_file om900958p_si_003.cif
_cod_data_source_block leung254
_cod_depositor_comments
;
The following automatic conversions were performed:

'_symmetry_cell_setting' value 'Monoclinic' changed to 'monoclinic'
according to /home/saulius/struct/CIF-dictionaries/cif_core.dic
dictionary named 'cif_core.dic' version 2.4.1 from 2010-06-29.

Automatic conversion script
Id: cif_fix_values 1715 2011-07-08 13:25:40Z adriana 
;
_cod_original_sg_symbol_H-M P2(1)/n
_cod_database_code 4067440

loop_
_symmetry_equiv_pos_as_xyz
'x, y, z'
'-x+1/2, y+1/2, -z+1/2'
'-x, -y, -z'
'x-1/2, -y-1/2, z-1/2'

loop_
_atom_site_label
_atom_site_type_symbol
_atom_site_fract_x
_atom_site_fract_y
_atom_site_fract_z
_atom_site_U_iso_or_equiv
_atom_site_adp_type
_atom_site_occupancy
_atom_site_symmetry_multiplicity
_atom_site_calc_flag
_atom_site_refinement_flags
Pd1 Pd 0.351460(18) 0.09664(2) 0.085484(11) 0.01654(6) Uani 1 1 d .
Ru1 Ru 0.592913(19) 0.33742(3) 0.165348(12) 0.01807(6) Uani 1 1 d .
C1 C 0.7052(5) 0.3593(6) 0.1066(3) 0.0646(18) Uani 1 1 d U
H1 H 0.7582 0.2857 0.1105 0.078 Uiso 1 1 calc R
C2 C 0.7216(3) 0.4678(6) 0.1500(3) 0.0519(13) Uani 1 1 d U
H2 H 0.7862 0.4713 0.1853 0.062 Uiso 1 1 calc R
C3 C 0.6411(4) 0.5537(4) 0.1551(2) 0.0413(10) Uani 1 1 d U
H3 H 0.6507 0.6208 0.1924 0.050 Uiso 1 1 calc R
C4 C 0.5469(3) 0.5335(5) 0.1138(2) 0.0435(11) Uani 1 1 d U
H4 H 0.4888 0.5869 0.1212 0.052 Uiso 1 1 calc R
C5 C 0.5293(4) 0.4229(6) 0.0694(2) 0.0525(14) Uani 1 1 d U
H5 H 0.4587 0.3985 0.0450 0.063 Uiso 1 1 calc R
C6 C 0.6064(6) 0.3328(5) 0.0670(2) 0.0634(18) Uani 1 1 d U
H6 H 0.5915 0.2440 0.0409 0.076 Uiso 1 1 calc R
C7 C 0.5562(3) -0.1015(4) 0.2135(2) 0.0349(9) Uani 1 1 d .
H7A H 0.6238 -0.1270 0.2113 0.052 Uiso 1 1 calc R
H7B H 0.5069 -0.1651 0.1857 0.052 Uiso 1 1 calc R
H7C H 0.5527 -0.1097 0.2586 0.052 Uiso 1 1 calc R
C8 C 0.5335(3) 0.0474(3) 0.19052(15) 0.0226(6) Uani 1 1 d .
C9 C 0.4364(2) 0.1062(3) 0.18604(14) 0.0188(6) Uani 1 1 d .
H9 H 0.4017 0.0671 0.2176 0.023 Uiso 1 1 calc R
C10 C 0.4059(2) 0.3771(3) 0.24995(15) 0.0211(6) Uani 1 1 d .
C11 C 0.3278(3) 0.3231(4) 0.27174(17) 0.0266(7) Uani 1 1 d .
H11 H 0.2936 0.2406 0.2523 0.032 Uiso 1 1 calc R
C12 C 0.2995(3) 0.3894(4) 0.32186(19) 0.0350(9) Uani 1 1 d .
H12 H 0.2462 0.3521 0.3369 0.042 Uiso 1 1 calc R
C13 C 0.3492(3) 0.5101(5) 0.35003(18) 0.0371(9) Uani 1 1 d .
H13 H 0.3298 0.5554 0.3844 0.045 Uiso 1 1 calc R
C14 C 0.4267(3) 0.5650(4) 0.32856(19) 0.0372(9) Uani 1 1 d .
H14 H 0.4601 0.6481 0.3480 0.045 Uiso 1 1 calc R
C15 C 0.4561(3) 0.4988(4) 0.27842(18) 0.0293(8) Uani 1 1 d .
H15 H 0.5097 0.5362 0.2637 0.035 Uiso 1 1 calc R
C16 C 0.3285(2) 0.2948(3) 0.11141(14) 0.0173(6) Uani 1 1 d .
C17 C 0.2522(3) 0.3851(3) 0.09682(15) 0.0212(6) Uani 1 1 d .
C18 C 0.2580(3) 0.5319(4) 0.12609(19) 0.0327(8) Uani 1 1 d .
H18A H 0.2111 0.5387 0.1530 0.049 Uiso 1 1 calc R
H18B H 0.2401 0.6018 0.0911 0.049 Uiso 1 1 calc R
H18C H 0.3265 0.5496 0.1531 0.049 Uiso 1 1 calc R
C19 C 0.1514(2) 0.3475(3) 0.05220(16) 0.0211(6) Uani 1 1 d .
C20 C 0.0661(3) 0.3745(4) 0.07328(18) 0.0298(8) Uani 1 1 d .
H20 H 0.0733 0.4208 0.1138 0.036 Uiso 1 1 calc R
C21 C -0.0292(3) 0.3351(4) 0.0361(2) 0.0355(9) Uani 1 1 d .
H21 H -0.0859 0.3522 0.0520 0.043 Uiso 1 1 calc R
C22 C -0.0417(3) 0.2710(4) -0.0237(2) 0.0395(10) Uani 1 1 d .
H22 H -0.1066 0.2429 -0.0488 0.047 Uiso 1 1 calc R
C23 C 0.0414(3) 0.2485(4) -0.0464(2) 0.0358(9) Uani 1 1 d .
H23 H 0.0327 0.2082 -0.0883 0.043 Uiso 1 1 calc R
C24 C 0.1375(3) 0.2836(3) -0.00902(17) 0.0252(7) Uani 1 1 d .
C25 C 0.2255(3) 0.2564(4) -0.03595(16) 0.0268(7) Uani 1 1 d .
H25A H 0.2022 0.2607 -0.0841 0.032 Uiso 1 1 calc R
H25B H 0.2756 0.3323 -0.0211 0.032 Uiso 1 1 calc R
C26 C 0.2008(3) 0.0025(4) -0.03975(18) 0.0314(8) Uani 1 1 d .
H26A H 0.1729 0.0103 -0.0870 0.047 Uiso 1 1 calc R
H26B H 0.1466 0.0117 -0.0186 0.047 Uiso 1 1 calc R
H26C H 0.2334 -0.0894 -0.0290 0.047 Uiso 1 1 calc R
C27 C 0.3554(3) 0.1018(4) -0.05056(17) 0.0301(8) Uani 1 1 d .
H27A H 0.3912 0.0127 -0.0380 0.045 Uiso 1 1 calc R
H27B H 0.4028 0.1804 -0.0386 0.045 Uiso 1 1 calc R
H27C H 0.3246 0.1027 -0.0977 0.045 Uiso 1 1 calc R
Cl1 Cl 0.38395(7) -0.15091(8) 0.07155(4) 0.02816(18) Uani 1 1 d .
Cl2 Cl 0.66322(7) 0.32538(10) 0.28105(4) 0.02902(18) Uani 1 1 d .
N1 N 0.2760(2) 0.1166(3) -0.01625(13) 0.0225(6) Uani 1 1 d .
O1 O 0.60265(18) 0.1167(2) 0.17679(12) 0.0252(5) Uani 1 1 d .
P1 P 0.43671(6) 0.29594(8) 0.18043(4) 0.01636(15) Uani 1 1 d .

loop_
_atom_site_aniso_label
_atom_site_aniso_U_11
_atom_site_aniso_U_22
_atom_site_aniso_U_33
_atom_site_aniso_U_23
_atom_site_aniso_U_13
_atom_site_aniso_U_12
Pd1 0.02027(12) 0.01460(10) 0.01493(10) -0.00091(8) 0.00511(8) 0.00045(8)
Ru1 0.02026(13) 0.01661(11) 0.01804(12) -0.00140(9) 0.00642(9) 0.00074(9)
C1 0.075(4) 0.047(3) 0.101(5) 0.027(3) 0.073(4) 0.025(3)
C2 0.022(2) 0.066(3) 0.063(3) 0.033(3) 0.0032(19) -0.010(2)
C3 0.070(3) 0.0242(18) 0.034(2) -0.0014(15) 0.020(2) -0.0156(19)
C4 0.041(2) 0.044(2) 0.054(3) 0.028(2) 0.026(2) 0.0177(19)
C5 0.050(3) 0.074(3) 0.0245(19) 0.020(2) -0.0042(18) -0.028(3)
C6 0.127(6) 0.042(3) 0.042(3) -0.017(2) 0.058(3) -0.030(3)
C7 0.034(2) 0.0178(16) 0.045(2) 0.0049(15) -0.0032(17) 0.0049(14)
C8 0.0268(17) 0.0182(14) 0.0198(14) -0.0008(11) 0.0012(12) 0.0038(12)
C9 0.0231(16) 0.0166(13) 0.0157(13) 0.0017(11) 0.0035(11) 0.0027(11)
C10 0.0231(16) 0.0230(15) 0.0174(14) -0.0010(11) 0.0062(12) 0.0047(12)
C11 0.0266(18) 0.0273(17) 0.0286(17) 0.0014(13) 0.0123(14) 0.0044(13)
C12 0.039(2) 0.040(2) 0.0335(19) 0.0070(16) 0.0216(17) 0.0106(17)
C13 0.040(2) 0.049(2) 0.0250(17) -0.0056(16) 0.0134(16) 0.0173(18)
C14 0.036(2) 0.038(2) 0.035(2) -0.0186(17) 0.0058(17) 0.0047(17)
C15 0.0315(19) 0.0272(17) 0.0298(18) -0.0086(14) 0.0093(15) 0.0008(14)
C16 0.0176(14) 0.0164(13) 0.0172(13) 0.0005(11) 0.0036(11) -0.0008(11)
C17 0.0240(16) 0.0190(14) 0.0194(14) 0.0014(11) 0.0037(12) 0.0006(12)
C18 0.035(2) 0.0189(15) 0.039(2) -0.0051(14) 0.0008(16) 0.0047(14)
C19 0.0163(15) 0.0181(14) 0.0251(15) 0.0068(12) -0.0009(12) 0.0049(11)
C20 0.034(2) 0.0235(16) 0.0304(18) 0.0069(13) 0.0059(15) 0.0058(14)
C21 0.0230(18) 0.0312(19) 0.051(2) 0.0114(17) 0.0072(17) -0.0001(15)
C22 0.028(2) 0.0299(19) 0.051(2) 0.0067(17) -0.0059(18) 0.0042(15)
C23 0.039(2) 0.0255(17) 0.034(2) 0.0010(15) -0.0051(16) 0.0045(15)
C24 0.0239(17) 0.0190(14) 0.0271(16) 0.0049(12) -0.0024(13) 0.0027(12)
C25 0.037(2) 0.0233(16) 0.0173(14) 0.0018(12) 0.0024(13) 0.0007(14)
C26 0.034(2) 0.0255(17) 0.0301(18) -0.0061(14) 0.0011(15) -0.0019(15)
C27 0.0282(19) 0.041(2) 0.0228(16) -0.0015(14) 0.0103(14) 0.0006(15)
Cl1 0.0420(5) 0.0187(3) 0.0244(4) -0.0031(3) 0.0101(3) 0.0048(3)
Cl2 0.0260(4) 0.0376(4) 0.0204(4) 0.0014(3) 0.0014(3) 0.0026(3)
N1 0.0258(15) 0.0229(13) 0.0181(12) -0.0009(10) 0.0048(11) 0.0001(11)
O1 0.0212(12) 0.0194(11) 0.0344(13) -0.0013(9) 0.0067(10) 0.0030(9)
P1 0.0188(4) 0.0147(3) 0.0151(3) -0.0011(3) 0.0037(3) 0.0008(3)

loop_
_atom_type_symbol
_atom_type_description
_atom_type_scat_dispersion_real
_atom_type_scat_dispersion_imag
_atom_type_scat_source
C C 0.0033 0.0016 'International Tables Vol C Tables 4.2.6.8 and 6.1.1.4'
H H 0.0000 0.0000 'International Tables Vol C Tables 4.2.6.8 and 6.1.1.4'
N N 0.0061 0.0033 'International Tables Vol C Tables 4.2.6.8 and 6.1.1.4'
P P 0.1023 0.0942 'International Tables Vol C Tables 4.2.6.8 and 6.1.1.4'
Cl Cl 0.1484 0.1585 'International Tables Vol C Tables 4.2.6.8 and 6.1.1.4'
Ru Ru -1.2594 0.8363 'International Tables Vol C Tables 4.2.6.8 and 6.1.1.4'
Pd Pd -0.9988 1.0072 'International Tables Vol C Tables 4.2.6.8 and 6.1.1.4'
O O 0.0106 0.0060 'International Tables Vol C Tables 4.2.6.8 and 6.1.1.4'

loop_
_geom_angle_atom_site_label_1
_geom_angle_atom_site_label_2
_geom_angle_atom_site_label_3
_geom_angle
C16 Pd1 N1 97.28(11)
C16 Pd1 C9 76.68(12)
N1 Pd1 C9 171.63(11)
C16 Pd1 Cl1 171.33(9)
N1 Pd1 Cl1 90.93(8)
C9 Pd1 Cl1 95.42(8)
O1 Ru1 C5 118.72(16)
O1 Ru1 C6 94.16(15)
C5 Ru1 C6 37.3(2)
O1 Ru1 C4 155.83(16)
C5 Ru1 C4 37.53(19)
C6 Ru1 C4 67.4(2)
O1 Ru1 C3 158.72(15)
C5 Ru1 C3 66.91(17)
C6 Ru1 C3 79.13(16)
C4 Ru1 C3 36.75(18)
O1 Ru1 C1 97.12(14)
C5 Ru1 C1 66.5(2)
C6 Ru1 C1 37.4(2)
C4 Ru1 C1 77.86(17)
C3 Ru1 C1 65.32(18)
O1 Ru1 C2 122.10(15)
C5 Ru1 C2 77.84(17)
C6 Ru1 C2 65.8(2)
C4 Ru1 C2 65.84(17)
C3 Ru1 C2 36.81(18)
C1 Ru1 C2 35.0(2)
O1 Ru1 P1 81.19(7)
C5 Ru1 P1 92.47(14)
C6 Ru1 P1 117.85(19)
C4 Ru1 P1 93.53(12)
C3 Ru1 P1 119.86(13)
C1 Ru1 P1 155.2(2)
C2 Ru1 P1 156.67(14)
O1 Ru1 Cl2 80.69(7)
C5 Ru1 Cl2 160.52(16)
C6 Ru1 Cl2 151.9(2)
C4 Ru1 Cl2 122.99(14)
C3 Ru1 Cl2 95.70(11)
C1 Ru1 Cl2 115.46(19)
C2 Ru1 Cl2 93.55(13)
P1 Ru1 Cl2 88.80(3)
C2 C1 C6 119.6(4)
C2 C1 Ru1 72.8(3)
C6 C1 Ru1 67.5(2)
C1 C2 C3 120.1(4)
C1 C2 Ru1 72.2(3)
C3 C2 Ru1 68.6(2)
C4 C3 C2 120.1(4)
C4 C3 Ru1 70.8(2)
C2 C3 Ru1 74.6(2)
C3 C4 C5 120.1(4)
C3 C4 Ru1 72.5(2)
C5 C4 Ru1 70.8(2)
C6 C5 C4 120.0(4)
C6 C5 Ru1 71.5(3)
C4 C5 Ru1 71.7(2)
C5 C6 C1 119.8(4)
C5 C6 Ru1 71.2(2)
C1 C6 Ru1 75.1(3)
O1 C8 C9 122.6(3)
O1 C8 C7 117.6(3)
C9 C8 C7 119.7(3)
C8 C9 P1 111.9(2)
C8 C9 Pd1 107.2(2)
P1 C9 Pd1 89.23(12)
C11 C10 C15 119.9(3)
C11 C10 P1 119.7(3)
C15 C10 P1 120.3(3)
C12 C11 C10 120.2(3)
C13 C12 C11 119.9(4)
C14 C13 C12 120.4(3)
C13 C14 C15 120.2(4)
C14 C15 C10 119.4(4)
C17 C16 P1 128.4(2)
C17 C16 Pd1 135.6(2)
P1 C16 Pd1 94.18(14)
C16 C17 C19 122.4(3)
C16 C17 C18 123.1(3)
C19 C17 C18 114.5(3)
C20 C19 C24 117.8(3)
C20 C19 C17 118.2(3)
C24 C19 C17 124.0(3)
C21 C20 C19 121.3(4)
C22 C21 C20 120.3(4)
C21 C22 C23 119.1(4)
C22 C23 C24 121.3(4)
C23 C24 C19 120.1(3)
C23 C24 C25 119.1(3)
C19 C24 C25 120.7(3)
N1 C25 C24 114.0(3)
C27 N1 C26 108.0(3)
C27 N1 C25 107.2(3)
C26 N1 C25 108.5(3)
C27 N1 Pd1 105.7(2)
C26 N1 Pd1 112.2(2)
C25 N1 Pd1 114.88(19)
C8 O1 Ru1 121.1(2)
C16 P1 C9 91.82(14)
C16 P1 C10 110.08(15)
C9 P1 C10 111.21(15)
C16 P1 Ru1 119.40(10)
C9 P1 Ru1 101.49(11)
C10 P1 Ru1 118.63(11)

loop_
_geom_bond_atom_site_label_1
_geom_bond_atom_site_label_2
_geom_bond_distance
Pd1 C16 2.010(3)
Pd1 N1 2.145(3)
Pd1 C9 2.149(3)
Pd1 Cl1 2.4259(8)
Ru1 O1 2.109(2)
Ru1 C5 2.155(4)
Ru1 C6 2.159(4)
Ru1 C4 2.167(4)
Ru1 C3 2.188(4)
Ru1 C1 2.259(4)
Ru1 C2 2.265(4)
Ru1 P1 2.3062(9)
Ru1 Cl2 2.3971(8)
C1 C2 1.362(8)
C1 C6 1.419(9)
C2 C3 1.408(7)
C3 C4 1.373(7)
C4 C5 1.390(7)
C5 C6 1.380(8)
C7 C8 1.501(4)
C8 O1 1.260(4)
C8 C9 1.435(5)
C9 P1 1.805(3)
C10 C11 1.388(5)
C10 C15 1.398(5)
C10 P1 1.824(3)
C11 C12 1.387(5)
C12 C13 1.386(6)
C13 C14 1.379(6)
C14 C15 1.395(5)
C16 C17 1.330(4)
C16 P1 1.790(3)
C17 C19 1.501(4)
C17 C18 1.519(4)
C19 C20 1.399(5)
C19 C24 1.406(5)
C20 C21 1.391(5)
C21 C22 1.381(6)
C22 C23 1.383(6)
C23 C24 1.391(5)
C24 C25 1.506(5)
C25 N1 1.505(4)
C26 N1 1.491(4)
C27 N1 1.485(4)
